data_1553776
loop_
_publ_author_name
'Liu, Cheng-Kou'
'Yang, Zhao'
'Zeng, Yu'
'Guo, Kai'
'Fang, Zheng'
'Li, Bo'

_publ_section_title
;
 Sodium nitrite-promoted aerobic oxidative coupling of aryl methyl ketones
 with ammonium under metal-free conditions: a facile access to
 polysubstitution imidazoles
;
_journal_issue 8
_journal_name_full 'Organic Chemistry Frontiers'
_journal_page_first 1508
_journal_paper_doi 10.1039/C7QO00247E
_journal_volume 4
_journal_year 2017
_chemical_formula_sum 'C22 H17 I N2'
_chemical_formula_weight 436.28
_space_group_IT_number 14
_space_group_name_Hall '-P 2yn'
_space_group_name_H-M_alt 'P 1 21/n 1'
_symmetry_cell_setting monoclinic
_symmetry_space_group_name_H-M 'P 1 21/n 1'
_atom_sites_solution_hydrogens geom
_atom_sites_solution_primary direct
_atom_sites_solution_secondary difmap
_audit_creation_method SHELXL-97
_audit_update_record
;
2017-03-29 deposited with the CCDC.
2017-05-02 downloaded from the CCDC.
;
_cell_angle_alpha 90.00
_cell_angle_beta 104.43(3)
_cell_angle_gamma 90.00
_cell_formula_units_Z 4
_cell_length_a 10.326(2)
_cell_length_b 9.5840(19)
_cell_length_c 19.601(4)
_cell_measurement_reflns_used 25
_cell_measurement_temperature 293(2)
_cell_measurement_theta_max 14
_cell_measurement_theta_min 9
_cell_volume 1878.6(7)
_computing_structure_refinement 'SHELXL-97 (Sheldrick, 1997)'
_computing_structure_solution 'SHELXS-97 (Sheldrick, 1990)'
_diffrn_ambient_temperature 293(2)
_diffrn_measured_fraction_theta_full 0.998
_diffrn_measured_fraction_theta_max 0.998
_diffrn_measurement_device_type 'Nonius CAD4'
_diffrn_measurement_method \w/2\q
_diffrn_radiation_monochromator graphite
_diffrn_radiation_source 'fine-focus sealed tube'
_diffrn_radiation_type MoK\a
_diffrn_radiation_wavelength 0.71073
_diffrn_reflns_av_R_equivalents 0.0950
_diffrn_reflns_av_sigmaI/netI 0.0691
_diffrn_reflns_limit_h_max 12
_diffrn_reflns_limit_h_min 0
_diffrn_reflns_limit_k_max 11
_diffrn_reflns_limit_k_min 0
_diffrn_reflns_limit_l_max 22
_diffrn_reflns_limit_l_min -23
_diffrn_reflns_number 3638
_diffrn_reflns_theta_full 25.37
_diffrn_reflns_theta_max 25.37
_diffrn_reflns_theta_min 2.05
_diffrn_standards_decay_% 1
_diffrn_standards_interval_count 200
_diffrn_standards_interval_time 2h
_diffrn_standards_number 3
_exptl_absorpt_coefficient_mu 1.710
_exptl_absorpt_correction_T_max 0.8476
_exptl_absorpt_correction_T_min 0.7260
_exptl_absorpt_correction_type psi-scan
_exptl_absorpt_process_details none
_exptl_crystal_colour yellow
_exptl_crystal_density_diffrn 1.543
_exptl_crystal_density_method 'not measured'
_exptl_crystal_description block
_exptl_crystal_F_000 864
_exptl_crystal_size_max 0.20
_exptl_crystal_size_mid 0.10
_exptl_crystal_size_min 0.10
_refine_diff_density_max 0.452
_refine_diff_density_min -0.583
_refine_diff_density_rms 0.087
_refine_ls_extinction_method none
_refine_ls_goodness_of_fit_ref 1.000
_refine_ls_hydrogen_treatment constr
_refine_ls_matrix_type full
_refine_ls_number_parameters 226
_refine_ls_number_reflns 3436
_refine_ls_number_restraints 0
_refine_ls_restrained_S_all 1.000
_refine_ls_R_factor_all 0.1106
_refine_ls_R_factor_gt 0.0541
_refine_ls_shift/su_max 0.001
_refine_ls_shift/su_mean 0.000
_refine_ls_structure_factor_coef Fsqd
_refine_ls_weighting_details 'calc w=1/[\s^2^(Fo^2^)+(0.0630P)^2^+0.0000P] where P=(Fo^2^+2Fc^2^)/3'
_refine_ls_weighting_scheme calc
_refine_ls_wR_factor_gt 0.1168
_refine_ls_wR_factor_ref 0.1370
_reflns_number_gt 1915
_reflns_number_total 3436
_reflns_threshold_expression >2sigma(I)
_cod_data_source_file c7qo00247e2.cif
_cod_data_source_block x
_cod_depositor_comments
;
The following automatic conversions were performed:

data item '_symmetry_cell_setting' value 'Monoclinic' was changed to
'monoclinic' in accordance with the
/home/saulius/struct/COD-crude-data/automatic-downloads/DataCite-retrospective/RSC/depositions/lib/dictionaries/cif_core.dic
dictionary named 'cif_core.dic' version 2.4.2 last updated on
2011-04-26.

Automatic conversion script
Id: cif_fix_values 6909 2019-04-08 15:41:33Z antanas 
;
_cod_original_sg_symbol_H-M P21/N
_cod_database_code 1553776

loop_
_symmetry_equiv_pos_as_xyz
'x, y, z'
'-x+1/2, y+1/2, -z+1/2'
'-x, -y, -z'
'x-1/2, -y-1/2, z-1/2'

loop_
_atom_site_label
_atom_site_type_symbol
_atom_site_fract_x
_atom_site_fract_y
_atom_site_fract_z
_atom_site_U_iso_or_equiv
_atom_site_adp_type
_atom_site_occupancy
_atom_site_symmetry_multiplicity
_atom_site_calc_flag
_atom_site_refinement_flags
I I 0.62264(5) 0.81561(6) 0.62235(2) 0.0749(2) Uani 1 1 d .
N1 N 0.5969(5) 0.6873(6) 0.2587(3) 0.0529(13) Uani 1 1 d .
C1 C 0.5971(6) 0.7853(7) 0.3988(3) 0.0524(17) Uani 1 1 d .
H1B H 0.5840 0.8482 0.3616 0.063 Uiso 1 1 calc R
N2 N 0.6120(5) 0.4699(6) 0.2222(3) 0.0549(14) Uani 1 1 d .
C2 C 0.5984(7) 0.8352(7) 0.4649(3) 0.0584(18) Uani 1 1 d .
H2A H 0.5841 0.9295 0.4717 0.070 Uiso 1 1 calc R
C3 C 0.6211(7) 0.7433(8) 0.5212(4) 0.0578(18) Uani 1 1 d .
C4 C 0.6404(7) 0.6043(8) 0.5097(3) 0.067(2) Uani 1 1 d .
H4A H 0.6563 0.5416 0.5471 0.080 Uiso 1 1 calc R
C5 C 0.6363(7) 0.5583(8) 0.4432(4) 0.0646(19) Uani 1 1 d .
H5A H 0.6486 0.4636 0.4364 0.078 Uiso 1 1 calc R
C6 C 0.6145(6) 0.6463(6) 0.3856(3) 0.0456(15) Uani 1 1 d .
C7 C 0.6099(6) 0.5977(7) 0.3143(3) 0.0504(16) Uani 1 1 d .
C8 C 0.6186(6) 0.4632(7) 0.2928(3) 0.0558(17) Uani 1 1 d .
H8A H 0.6273 0.3833 0.3205 0.067 Uiso 1 1 calc R
C9 C 0.5990(6) 0.6079(7) 0.2042(3) 0.0501(16) Uani 1 1 d .
C10 C 0.5968(6) 0.6622(6) 0.1334(3) 0.0493(16) Uani 1 1 d .
C11 C 0.6933(7) 0.6248(8) 0.0991(4) 0.075(2) Uani 1 1 d .
H11A H 0.7582 0.5595 0.1194 0.090 Uiso 1 1 calc R
C12 C 0.6942(9) 0.6838(10) 0.0348(4) 0.090(3) Uani 1 1 d .
H12A H 0.7620 0.6623 0.0130 0.108 Uiso 1 1 calc R
C13 C 0.5948(10) 0.7735(10) 0.0038(4) 0.084(3) Uani 1 1 d .
H13A H 0.5915 0.8085 -0.0409 0.100 Uiso 1 1 calc R
C14 C 0.5022(9) 0.8118(9) 0.0367(4) 0.093(3) Uani 1 1 d .
H14A H 0.4384 0.8778 0.0161 0.112 Uiso 1 1 calc R
C15 C 0.4994(9) 0.7549(10) 0.1011(4) 0.085(3) Uani 1 1 d .
H15A H 0.4317 0.7793 0.1225 0.102 Uiso 1 1 calc R
C16 C 0.5989(7) 0.3471(7) 0.1760(4) 0.064(2) Uani 1 1 d .
H16A H 0.6827 0.2961 0.1866 0.077 Uiso 1 1 calc R
H16B H 0.5804 0.3774 0.1273 0.077 Uiso 1 1 calc R
C17 C 0.4882(7) 0.2519(7) 0.1854(3) 0.0513(17) Uani 1 1 d .
C18 C 0.5140(7) 0.1137(8) 0.2045(3) 0.0626(19) Uani 1 1 d .
H18A H 0.6006 0.0790 0.2125 0.075 Uiso 1 1 calc R
C19 C 0.4103(11) 0.0268(9) 0.2117(4) 0.085(3) Uani 1 1 d .
H19A H 0.4282 -0.0658 0.2249 0.103 Uiso 1 1 calc R
C20 C 0.2821(11) 0.0763(12) 0.1996(5) 0.096(3) Uani 1 1 d .
H20A H 0.2133 0.0176 0.2044 0.116 Uiso 1 1 calc R
C21 C 0.2559(8) 0.2132(11) 0.1801(5) 0.088(3) Uani 1 1 d .
H21A H 0.1689 0.2471 0.1714 0.106 Uiso 1 1 calc R
C22 C 0.3595(8) 0.3016(9) 0.1734(4) 0.070(2) Uani 1 1 d .
H22A H 0.3414 0.3945 0.1607 0.084 Uiso 1 1 calc R

loop_
_atom_site_aniso_label
_atom_site_aniso_U_11
_atom_site_aniso_U_22
_atom_site_aniso_U_33
_atom_site_aniso_U_23
_atom_site_aniso_U_13
_atom_site_aniso_U_12
I 0.0936(4) 0.0761(4) 0.0599(3) -0.0084(3) 0.0287(3) -0.0008(3)
N1 0.055(3) 0.050(3) 0.055(3) 0.001(3) 0.017(3) 0.000(3)
C1 0.055(4) 0.053(4) 0.052(4) -0.002(3) 0.018(3) -0.007(3)
N2 0.063(4) 0.046(3) 0.059(3) -0.012(3) 0.023(3) -0.007(3)
C2 0.076(5) 0.038(4) 0.068(4) -0.001(3) 0.030(4) -0.002(3)
C3 0.051(5) 0.065(5) 0.059(4) -0.005(4) 0.016(4) -0.005(3)
C4 0.100(6) 0.053(5) 0.051(4) 0.007(4) 0.023(4) 0.002(4)
C5 0.073(5) 0.052(4) 0.070(5) -0.008(4) 0.021(4) 0.001(4)
C6 0.041(4) 0.045(4) 0.051(4) -0.002(3) 0.012(3) -0.005(3)
C7 0.045(4) 0.054(4) 0.056(4) -0.006(3) 0.020(3) -0.003(3)
C8 0.066(5) 0.052(4) 0.054(4) 0.001(3) 0.024(3) -0.002(3)
C9 0.051(4) 0.041(4) 0.062(4) -0.008(3) 0.022(3) -0.004(3)
C10 0.056(4) 0.038(4) 0.057(4) -0.004(3) 0.020(3) 0.000(3)
C11 0.076(5) 0.082(6) 0.081(5) 0.017(4) 0.044(4) 0.025(4)
C12 0.096(7) 0.104(7) 0.088(6) 0.000(6) 0.055(5) 0.017(6)
C13 0.107(7) 0.086(6) 0.062(5) -0.001(4) 0.028(5) 0.007(5)
C14 0.094(6) 0.102(7) 0.085(6) 0.024(6) 0.024(5) 0.044(6)
C15 0.087(7) 0.102(7) 0.072(6) 0.010(5) 0.031(5) 0.029(5)
C16 0.072(5) 0.050(5) 0.078(5) -0.013(4) 0.034(4) -0.004(4)
C17 0.054(5) 0.047(4) 0.055(4) -0.008(3) 0.017(3) 0.010(3)
C18 0.067(5) 0.061(5) 0.059(4) -0.010(4) 0.015(4) 0.012(4)
C19 0.130(8) 0.054(5) 0.077(6) -0.004(4) 0.034(6) -0.016(6)
C20 0.120(9) 0.102(8) 0.079(6) -0.037(6) 0.048(6) -0.049(7)
C21 0.060(6) 0.112(9) 0.091(6) -0.026(6) 0.016(5) 0.001(6)
C22 0.072(5) 0.064(5) 0.076(5) -0.008(4) 0.021(4) 0.012(5)

loop_
_atom_type_symbol
_atom_type_description
_atom_type_scat_dispersion_real
_atom_type_scat_dispersion_imag
_atom_type_scat_source
C C 0.0033 0.0016 'International Tables Vol C Tables 4.2.6.8 and 6.1.1.4'
H H 0.0000 0.0000 'International Tables Vol C Tables 4.2.6.8 and 6.1.1.4'
N N 0.0061 0.0033 'International Tables Vol C Tables 4.2.6.8 and 6.1.1.4'
I I -0.4742 1.8119 'International Tables Vol C Tables 4.2.6.8 and 6.1.1.4'

loop_
_geom_angle_atom_site_label_1
_geom_angle_atom_site_label_2
_geom_angle_atom_site_label_3
_geom_angle
C9 N1 C7 105.5(5)
C6 C1 C2 122.8(6)
C6 C1 H1B 118.6
C2 C1 H1B 118.6
C9 N2 C8 106.4(5)
C9 N2 C16 128.8(6)
C8 N2 C16 124.0(6)
C1 C2 C3 119.2(6)
C1 C2 H2A 120.4
C3 C2 H2A 120.4
C4 C3 C2 119.3(6)
C4 C3 I 120.6(5)
C2 C3 I 120.2(5)
C5 C4 C3 119.9(7)
C5 C4 H4A 120.1
C3 C4 H4A 120.1
C4 C5 C6 122.8(7)
C4 C5 H5A 118.6
C6 C5 H5A 118.6
C1 C6 C5 116.0(6)
C1 C6 C7 120.9(6)
C5 C6 C7 123.1(6)
C8 C7 N1 110.3(6)
C8 C7 C6 127.4(6)
N1 C7 C6 122.4(6)
C7 C8 N2 106.1(6)
C7 C8 H8A 126.9
N2 C8 H8A 126.9
N1 C9 N2 111.7(6)
N1 C9 C10 124.0(6)
N2 C9 C10 124.1(6)
C15 C10 C11 118.7(7)
C15 C10 C9 119.9(6)
C11 C10 C9 121.4(6)
C10 C11 C12 120.4(7)
C10 C11 H11A 119.8
C12 C11 H11A 119.8
C13 C12 C11 119.4(7)
C13 C12 H12A 120.3
C11 C12 H12A 120.3
C14 C13 C12 120.6(8)
C14 C13 H13A 119.7
C12 C13 H13A 119.7
C13 C14 C15 121.0(8)
C13 C14 H14A 119.5
C15 C14 H14A 119.5
C10 C15 C14 119.7(7)
C10 C15 H15A 120.1
C14 C15 H15A 120.1
N2 C16 C17 111.3(5)
N2 C16 H16A 109.4
C17 C16 H16A 109.4
N2 C16 H16B 109.4
C17 C16 H16B 109.4
H16A C16 H16B 108.0
C22 C17 C18 119.4(7)
C22 C17 C16 119.9(7)
C18 C17 C16 120.7(7)
C17 C18 C19 119.9(7)
C17 C18 H18A 120.0
C19 C18 H18A 120.0
C20 C19 C18 120.7(9)
C20 C19 H19A 119.7
C18 C19 H19A 119.7
C19 C20 C21 119.6(8)
C19 C20 H20A 120.2
C21 C20 H20A 120.2
C20 C21 C22 120.2(8)
C20 C21 H21A 119.9
C22 C21 H21A 119.9
C17 C22 C21 120.2(8)
C17 C22 H22A 119.9
C21 C22 H22A 119.9

loop_
_geom_bond_atom_site_label_1
_geom_bond_atom_site_label_2
_geom_bond_distance
I C3 2.097(7)
N1 C9 1.315(8)
N1 C7 1.368(8)
C1 C6 1.378(9)
C1 C2 1.378(9)
C1 H1B 0.9300
N2 C9 1.368(8)
N2 C8 1.369(7)
N2 C16 1.471(8)
C2 C3 1.385(9)
C2 H2A 0.9300
C3 C4 1.374(10)
C4 C5 1.367(9)
C4 H4A 0.9300
C5 C6 1.382(9)
C5 H5A 0.9300
C6 C7 1.462(8)
C7 C8 1.366(9)
C8 H8A 0.9300
C9 C10 1.477(8)
C10 C15 1.373(10)
C10 C11 1.381(9)
C11 C12 1.385(10)
C11 H11A 0.9300
C12 C13 1.360(11)
C12 H12A 0.9300
C13 C14 1.333(11)
C13 H13A 0.9300
C14 C15 1.382(10)
C14 H14A 0.9300
C15 H15A 0.9300
C16 C17 1.510(9)
C16 H16A 0.9700
C16 H16B 0.9700
C17 C22 1.376(9)
C17 C18 1.384(10)
C18 C19 1.391(10)
C18 H18A 0.9300
C19 C20 1.370(12)
C19 H19A 0.9300
C20 C21 1.375(13)
C20 H20A 0.9300
C21 C22 1.396(11)
C21 H21A 0.9300
C22 H22A 0.9300

loop_
_geom_torsion_atom_site_label_1
_geom_torsion_atom_site_label_2
_geom_torsion_atom_site_label_3
_geom_torsion_atom_site_label_4
_geom_torsion
C6 C1 C2 C3 1.6(10)
C1 C2 C3 C4 -0.7(10)
C1 C2 C3 I -179.7(5)
C2 C3 C4 C5 -0.4(11)
I C3 C4 C5 178.6(5)
C3 C4 C5 C6 0.7(11)
C2 C1 C6 C5 -1.3(10)
C2 C1 C6 C7 178.9(6)
C4 C5 C6 C1 0.1(10)
C4 C5 C6 C7 180.0(6)
C9 N1 C7 C8 -0.6(7)
C9 N1 C7 C6 178.9(5)
C1 C6 C7 C8 -176.4(6)
C5 C6 C7 C8 3.7(10)
C1 C6 C7 N1 4.2(9)
C5 C6 C7 N1 -175.7(6)
N1 C7 C8 N2 0.5(7)
C6 C7 C8 N2 -178.9(6)
C9 N2 C8 C7 -0.2(7)
C16 N2 C8 C7 -171.1(6)
C7 N1 C9 N2 0.4(7)
C7 N1 C9 C10 -175.7(6)
C8 N2 C9 N1 -0.1(7)
C16 N2 C9 N1 170.2(6)
C8 N2 C9 C10 176.0(6)
C16 N2 C9 C10 -13.7(10)
N1 C9 C10 C15 -52.5(10)
N2 C9 C10 C15 131.9(8)
N1 C9 C10 C11 125.7(7)
N2 C9 C10 C11 -49.9(10)
C15 C10 C11 C12 2.4(12)
C9 C10 C11 C12 -175.9(7)
C10 C11 C12 C13 -3.5(14)
C11 C12 C13 C14 4.4(14)
C12 C13 C14 C15 -4.1(15)
C11 C10 C15 C14 -2.1(12)
C9 C10 C15 C14 176.2(8)
C13 C14 C15 C10 3.0(15)
C9 N2 C16 C17 -119.7(7)
C8 N2 C16 C17 49.0(9)
N2 C16 C17 C22 58.9(9)
N2 C16 C17 C18 -122.5(7)
C22 C17 C18 C19 -0.3(10)
C16 C17 C18 C19 -178.9(6)
C17 C18 C19 C20 0.5(11)
C18 C19 C20 C21 -0.1(12)
C19 C20 C21 C22 -0.5(13)
C18 C17 C22 C21 -0.3(11)
C16 C17 C22 C21 178.3(7)
C20 C21 C22 C17 0.7(12)
